data_4333282
loop_
_publ_author_name
'Kirgan, Robert'
'Simpson, Megan'
'Moore, Curtis'
'Day, Jeff'
'Bui, Loan'
'Tanner, Clayton'
'Rillema, D. Paul'

_publ_section_title
;
 Synthesis, characterization, photophysical, and computational studies of
 rhenium(I) tricarbonyl complexes containing the derivatives of
 bipyrazine.
;
_journal_issue 16
_journal_name_full 'Inorganic chemistry'
_journal_page_first 6464
_journal_page_last 6472
_journal_paper_doi 10.1021/ic700512j
_journal_volume 46
_journal_year 2007
_chemical_formula_sum 'C18.28 H15 F6 N5.22 O3 P Re'
_chemical_formula_weight 686.97
_chemical_name_systematic
;

 ?

;
_space_group_IT_number 148
_symmetry_cell_setting rhombohedral
_symmetry_space_group_name_Hall '-R 3'
_symmetry_space_group_name_H-M 'R -3 :H'
_atom_sites_solution_hydrogens geom
_atom_sites_solution_primary direct
_atom_sites_solution_secondary difmap
_audit_creation_method SHELXL-97
_cell_angle_alpha 90.00
_cell_angle_beta 90.00
_cell_angle_gamma 120.00
_cell_formula_units_Z 18
_cell_length_a 33.2103(3)
_cell_length_b 33.2103(3)
_cell_length_c 10.6556(2)
_cell_measurement_reflns_used 8221
_cell_measurement_temperature 273(2)
_cell_measurement_theta_max 27.35
_cell_measurement_theta_min 3.19
_cell_volume 10177.8(2)
_computing_cell_refinement 'Bruker SMART'
_computing_data_collection 'Bruker SMART'
_computing_data_reduction 'Bruker SAINT'
_computing_molecular_graphics 'Bruker SHELXTL'
_computing_publication_material 'Bruker SHELXTL'
_computing_structure_refinement 'SHELXL-97 (Sheldrick, 1997)'
_computing_structure_solution 'SHELXS-97 (Sheldrick, 1990)'
_diffrn_ambient_temperature 273(2)
_diffrn_measured_fraction_theta_full 0.993
_diffrn_measured_fraction_theta_max 0.993
_diffrn_measurement_device_type 'CCD area detector'
_diffrn_measurement_method 'phi and omega scans'
_diffrn_radiation_monochromator graphite
_diffrn_radiation_source 'fine-focus sealed tube'
_diffrn_radiation_type MoK\a
_diffrn_radiation_wavelength 0.71073
_diffrn_reflns_av_R_equivalents 0.0874
_diffrn_reflns_av_sigmaI/netI 0.0328
_diffrn_reflns_limit_h_max 40
_diffrn_reflns_limit_h_min -40
_diffrn_reflns_limit_k_max 40
_diffrn_reflns_limit_k_min -40
_diffrn_reflns_limit_l_max 13
_diffrn_reflns_limit_l_min -12
_diffrn_reflns_number 93689
_diffrn_reflns_theta_full 25.99
_diffrn_reflns_theta_max 25.99
_diffrn_reflns_theta_min 3.19
_exptl_absorpt_coefficient_mu 5.525
_exptl_absorpt_correction_type none
_exptl_crystal_colour clear
_exptl_crystal_density_diffrn 2.017
_exptl_crystal_density_meas 0
_exptl_crystal_density_method 'not measured'
_exptl_crystal_description Needle
_exptl_crystal_F_000 5926
_exptl_crystal_size_max 0.12
_exptl_crystal_size_mid 0.12
_exptl_crystal_size_min 0.08
_refine_diff_density_max 1.012
_refine_diff_density_min -0.590
_refine_diff_density_rms 0.113
_refine_ls_extinction_method none
_refine_ls_goodness_of_fit_ref 1.054
_refine_ls_hydrogen_treatment mixed
_refine_ls_matrix_type full
_refine_ls_number_parameters 319
_refine_ls_number_reflns 4407
_refine_ls_number_restraints 2
_refine_ls_restrained_S_all 1.055
_refine_ls_R_factor_all 0.0344
_refine_ls_R_factor_gt 0.0233
_refine_ls_shift/su_max 0.003
_refine_ls_shift/su_mean 0.000
_refine_ls_structure_factor_coef Fsqd
_refine_ls_weighting_details 'calc w=1/[\s^2^(Fo^2^)+(0.0248P)^2^+5.2732P] where P=(Fo^2^+2Fc^2^)/3'
_refine_ls_weighting_scheme calc
_refine_ls_wR_factor_gt 0.0503
_refine_ls_wR_factor_ref 0.0534
_reflns_number_gt 3627
_reflns_number_total 4407
_reflns_threshold_expression >2sigma(I)
_cod_data_source_file ic700512jsup4.cif
_cod_data_source_block rk0020a
_cod_depositor_comments
;
The following automatic conversions were performed:

'_symmetry_cell_setting' value 'Rhombohedral' changed to
'rhombohedral' according to
/home/saulius/struct/CIF-dictionaries/cif_core.dic dictionary named
'cif_core.dic' version 2.4.2 from 2011-04-26.

Automatic conversion script
Id: cif_fix_values 1891 2012-01-12 08:04:46Z andrius 

 Adding full bibliography for 4333280--4333282.cif.
;
_cod_original_sg_symbol_H-M R-3
_cod_database_code 4333282

loop_
_symmetry_equiv_pos_as_xyz
'x, y, z'
'-y, x-y, z'
'-x+y, -x, z'
'x+2/3, y+1/3, z+1/3'
'-y+2/3, x-y+1/3, z+1/3'
'-x+y+2/3, -x+1/3, z+1/3'
'x+1/3, y+2/3, z+2/3'
'-y+1/3, x-y+2/3, z+2/3'
'-x+y+1/3, -x+2/3, z+2/3'
'-x, -y, -z'
'y, -x+y, -z'
'x-y, x, -z'
'-x+2/3, -y+1/3, -z+1/3'
'y+2/3, -x+y+1/3, -z+1/3'
'x-y+2/3, x+1/3, -z+1/3'
'-x+1/3, -y+2/3, -z+2/3'
'y+1/3, -x+y+2/3, -z+2/3'
'x-y+1/3, x+2/3, -z+2/3'

loop_
_atom_site_label
_atom_site_type_symbol
_atom_site_fract_x
_atom_site_fract_y
_atom_site_fract_z
_atom_site_U_iso_or_equiv
_atom_site_adp_type
_atom_site_occupancy
_atom_site_symmetry_multiplicity
_atom_site_calc_flag
_atom_site_refinement_flags
C1 C 0.95999(14) 0.11140(14) 0.1137(4) 0.0298(9) Uani 1 1 d .
C2 C 0.98114(14) 0.11016(14) 0.3599(4) 0.0302(9) Uani 1 1 d .
C3 C 0.90138(13) 0.04197(14) 0.2680(4) 0.0269(9) Uani 1 1 d .
C4 C 0.86005(13) 0.11445(12) 0.0838(3) 0.0216(8) Uani 1 1 d .
H4 H 0.8811 0.1172 0.0222 0.026 Uiso 1 1 calc R
C5 C 0.82041(12) 0.11611(12) 0.0485(4) 0.0224(8) Uani 1 1 d .
C6 C 0.79779(13) 0.10631(12) 0.2532(4) 0.0238(8) Uani 1 1 d .
H6 H 0.7764 0.1031 0.3144 0.029 Uiso 1 1 calc R
C7 C 0.83695(12) 0.10446(12) 0.2901(3) 0.0202(8) Uani 1 1 d .
C8 C 0.84816(13) 0.09879(12) 0.4197(3) 0.0222(8) Uani 1 1 d .
C9 C 0.81891(14) 0.08898(13) 0.5222(4) 0.0280(9) Uani 1 1 d .
H9 H 0.7901 0.0865 0.5094 0.034 Uiso 1 1 calc R
C10 C 0.87200(13) 0.08776(12) 0.6538(4) 0.0242(8) Uani 1 1 d .
C11 C 0.90232(13) 0.09876(12) 0.5549(4) 0.0247(8) Uani 1 1 d .
H11 H 0.9318 0.1031 0.5697 0.030 Uiso 1 1 calc R
C12 C 0.81093(14) 0.12142(14) -0.0851(4) 0.0279(9) Uani 1 1 d .
H12A H 0.7978 0.0918 -0.1265 0.042 Uiso 1 1 calc R
H12B H 0.8395 0.1431 -0.1258 0.042 Uiso 1 1 calc R
H12C H 0.7895 0.1328 -0.0893 0.042 Uiso 1 1 calc R
C13 C 0.88587(14) 0.08077(14) 0.7825(4) 0.0298(9) Uani 1 1 d .
H13A H 0.9047 0.1104 0.8220 0.045 Uiso 1 1 calc R
H13B H 0.9033 0.0649 0.7759 0.045 Uiso 1 1 calc R
H13C H 0.8585 0.0625 0.8321 0.045 Uiso 1 1 calc R
C14 C 0.97114(12) 0.21026(13) 0.1695(4) 0.0254(9) Uani 1 1 d .
H14 H 0.9670 0.1949 0.0935 0.030 Uiso 1 1 calc R
C15 C 0.98836(13) 0.25760(14) 0.1676(4) 0.0295(9) Uani 1 1 d .
H15 H 0.9954 0.2734 0.0915 0.035 Uiso 1 1 calc R
C16 C 0.99512(13) 0.28139(14) 0.2786(4) 0.0286(9) Uani 1 1 d .
H16 H 1.0070 0.3134 0.2795 0.034 Uiso 1 1 calc R
C17 C 0.98360(13) 0.25597(14) 0.3888(4) 0.0286(9) Uani 1 1 d .
H17 H 0.9872 0.2707 0.4655 0.034 Uiso 1 1 calc R
C18 C 0.96676(13) 0.20875(14) 0.3845(4) 0.0261(9) Uani 1 1 d .
H18 H 0.9597 0.1924 0.4597 0.031 Uiso 1 1 calc R
C101 C 1.0000 1.0000 0.389(5) 0.093(14) Uiso 0.30 3 d SP
C102 C 1.0000 1.0000 0.5000 0.083(16) Uiso 0.30 6 d SP
C103 C 1.0000 1.0000 0.1172(18) 0.118(17) Uiso 0.30 3 d SPD
C104 C 1.0000 1.0000 0.0000 0.061(12) Uiso 0.30 6 d SPD
F1 F 0.22852(8) -0.00881(8) 0.8753(2) 0.0393(6) Uani 1 1 d .
F2 F 0.25949(9) 0.06874(8) 0.8698(2) 0.0449(7) Uani 1 1 d .
F3 F 0.30600(8) 0.03843(9) 0.8537(2) 0.0444(6) Uani 1 1 d .
F4 F 0.26365(9) -0.00614(8) 0.6908(2) 0.0439(7) Uani 1 1 d .
F5 F 0.29375(9) 0.07140(8) 0.6844(2) 0.0476(7) Uani 1 1 d .
F6 F 0.21663(9) 0.02464(10) 0.7057(3) 0.0543(7) Uani 1 1 d .
N1 N 0.86866(10) 0.10911(10) 0.2027(3) 0.0208(7) Uani 1 1 d .
N2 N 0.89053(10) 0.10347(10) 0.4374(3) 0.0208(7) Uani 1 1 d .
N3 N 0.96003(10) 0.18526(10) 0.2763(3) 0.0222(7) Uani 1 1 d .
N4 N 0.78936(10) 0.11247(10) 0.1348(3) 0.0239(7) Uani 1 1 d .
N5 N 0.83004(11) 0.08288(11) 0.6379(3) 0.0291(8) Uani 1 1 d .
N101 N 1.0000 1.0000 0.306(4) 0.072(8) Uiso 0.30 3 d SP
N102 N 1.0000 1.0000 0.209(2) 0.084(9) Uiso 0.30 3 d SPD
O1 O 0.97771(11) 0.11229(12) 0.0207(3) 0.0490(9) Uani 1 1 d .
O2 O 1.00992(10) 0.11006(12) 0.4195(3) 0.0474(8) Uani 1 1 d .
O3 O 0.88562(11) 0.00247(10) 0.2687(3) 0.0417(8) Uani 1 1 d .
P1 P 0.26095(4) 0.03102(3) 0.77913(10) 0.0253(2) Uani 1 1 d .
Re1 Re 0.930268(5) 0.108855(5) 0.271347(14) 0.02123(6) Uani 1 1 d .

loop_
_atom_site_aniso_label
_atom_site_aniso_U_11
_atom_site_aniso_U_22
_atom_site_aniso_U_33
_atom_site_aniso_U_23
_atom_site_aniso_U_13
_atom_site_aniso_U_12
C1 0.029(2) 0.034(2) 0.027(2) -0.0056(18) -0.0055(19) 0.0168(19)
C2 0.027(2) 0.033(2) 0.026(2) 0.0012(18) 0.0048(18) 0.0113(19)
C3 0.023(2) 0.031(2) 0.028(2) -0.0028(18) 0.0005(17) 0.0145(19)
C4 0.023(2) 0.023(2) 0.017(2) -0.0014(15) 0.0015(16) 0.0102(17)
C5 0.0200(19) 0.0175(19) 0.026(2) -0.0029(16) -0.0042(16) 0.0066(16)
C6 0.022(2) 0.0187(19) 0.029(2) -0.0019(16) 0.0012(17) 0.0085(17)
C7 0.0192(19) 0.0140(18) 0.022(2) -0.0027(15) 0.0032(16) 0.0040(15)
C8 0.023(2) 0.0192(19) 0.023(2) -0.0001(16) 0.0020(16) 0.0091(16)
C9 0.025(2) 0.031(2) 0.026(2) 0.0005(17) 0.0050(17) 0.0124(18)
C10 0.029(2) 0.0142(19) 0.024(2) -0.0008(16) 0.0016(17) 0.0062(17)
C11 0.025(2) 0.022(2) 0.024(2) -0.0007(16) -0.0004(17) 0.0092(17)
C12 0.028(2) 0.030(2) 0.028(2) -0.0011(17) -0.0013(17) 0.0154(18)
C13 0.033(2) 0.030(2) 0.023(2) -0.0015(18) 0.0018(17) 0.0131(19)
C14 0.020(2) 0.032(2) 0.019(2) -0.0006(17) -0.0008(16) 0.0092(18)
C15 0.027(2) 0.030(2) 0.027(2) 0.0068(18) 0.0027(18) 0.0113(19)
C16 0.023(2) 0.023(2) 0.035(2) 0.0008(18) 0.0005(18) 0.0080(17)
C17 0.028(2) 0.029(2) 0.026(2) -0.0064(18) -0.0004(17) 0.0123(18)
C18 0.021(2) 0.031(2) 0.021(2) 0.0008(17) 0.0017(16) 0.0081(18)
F1 0.0452(15) 0.0301(13) 0.0297(14) 0.0014(10) 0.0096(11) 0.0092(11)
F2 0.0671(18) 0.0345(14) 0.0408(16) -0.0094(11) -0.0012(13) 0.0312(14)
F3 0.0330(14) 0.0523(16) 0.0468(16) 0.0001(13) -0.0095(12) 0.0205(13)
F4 0.0584(17) 0.0328(14) 0.0356(15) -0.0073(11) 0.0123(12) 0.0190(13)
F5 0.0577(17) 0.0322(14) 0.0364(16) 0.0101(11) 0.0056(13) 0.0101(13)
F6 0.0406(16) 0.080(2) 0.0441(17) -0.0034(15) -0.0155(13) 0.0317(15)
N1 0.0194(16) 0.0208(16) 0.0194(17) -0.0028(13) -0.0012(13) 0.0078(14)
N2 0.0206(16) 0.0196(16) 0.0190(17) 0.0005(13) -0.0008(13) 0.0077(13)
N3 0.0171(16) 0.0233(17) 0.0230(18) -0.0006(14) 0.0005(13) 0.0078(14)
N4 0.0224(17) 0.0216(17) 0.0267(19) -0.0019(14) -0.0004(14) 0.0102(14)
N5 0.0288(19) 0.0307(19) 0.0219(19) 0.0019(14) 0.0041(15) 0.0105(16)
O1 0.056(2) 0.074(2) 0.0275(19) 0.0009(16) 0.0128(16) 0.0403(19)
O2 0.0286(17) 0.066(2) 0.046(2) 0.0104(17) -0.0088(15) 0.0220(17)
O3 0.0473(19) 0.0307(18) 0.044(2) -0.0034(14) -0.0010(15) 0.0169(15)
P1 0.0281(6) 0.0235(5) 0.0220(6) -0.0018(4) -0.0012(4) 0.0112(5)
Re1 0.01897(9) 0.02516(9) 0.01839(9) -0.00095(6) 0.00024(6) 0.01015(7)

loop_
_atom_type_symbol
_atom_type_description
_atom_type_scat_dispersion_real
_atom_type_scat_dispersion_imag
_atom_type_scat_source
C C 0.0033 0.0016 'International Tables Vol C Tables 4.2.6.8 and 6.1.1.4'
H H 0.0000 0.0000 'International Tables Vol C Tables 4.2.6.8 and 6.1.1.4'
N N 0.0061 0.0033 'International Tables Vol C Tables 4.2.6.8 and 6.1.1.4'
O O 0.0106 0.0060 'International Tables Vol C Tables 4.2.6.8 and 6.1.1.4'
F F 0.0171 0.0103 'International Tables Vol C Tables 4.2.6.8 and 6.1.1.4'
P P 0.1023 0.0942 'International Tables Vol C Tables 4.2.6.8 and 6.1.1.4'
Re Re -1.0185 7.2310 'International Tables Vol C Tables 4.2.6.8 and 6.1.1.4'

loop_
_geom_angle_atom_site_label_1
_geom_angle_atom_site_label_2
_geom_angle_atom_site_label_3
_geom_angle
_geom_angle_site_symmetry_1
_geom_angle_site_symmetry_3
O1 C1 Re1 178.9(4) . .
O2 C2 Re1 175.7(4) . .
O3 C3 Re1 177.4(4) . .
N1 C4 C5 122.1(3) . .
N1 C4 H4 118.9 . .
C5 C4 H4 118.9 . .
N4 C5 C4 120.6(3) . .
N4 C5 C12 117.9(3) . .
C4 C5 C12 121.5(3) . .
N4 C6 C7 123.3(3) . .
N4 C6 H6 118.4 . .
C7 C6 H6 118.4 . .
N1 C7 C6 119.5(3) . .
N1 C7 C8 115.4(3) . .
C6 C7 C8 125.1(3) . .
N2 C8 C9 119.0(3) . .
N2 C8 C7 115.7(3) . .
C9 C8 C7 125.3(3) . .
N5 C9 C8 123.3(4) . .
N5 C9 H9 118.3 . .
C8 C9 H9 118.3 . .
N5 C10 C11 121.2(4) . .
N5 C10 C13 118.7(3) . .
C11 C10 C13 120.1(4) . .
N2 C11 C10 121.9(4) . .
N2 C11 H11 119.1 . .
C10 C11 H11 119.1 . .
C5 C12 H12A 109.5 . .
C5 C12 H12B 109.5 . .
H12A C12 H12B 109.5 . .
C5 C12 H12C 109.5 . .
H12A C12 H12C 109.5 . .
H12B C12 H12C 109.5 . .
C10 C13 H13A 109.5 . .
C10 C13 H13B 109.5 . .
H13A C13 H13B 109.5 . .
C10 C13 H13C 109.5 . .
H13A C13 H13C 109.5 . .
H13B C13 H13C 109.5 . .
N3 C14 C15 123.0(4) . .
N3 C14 H14 118.5 . .
C15 C14 H14 118.5 . .
C16 C15 C14 119.8(4) . .
C16 C15 H15 120.1 . .
C14 C15 H15 120.1 . .
C15 C16 C17 117.6(4) . .
C15 C16 H16 121.2 . .
C17 C16 H16 121.2 . .
C18 C17 C16 119.9(4) . .
C18 C17 H17 120.1 . .
C16 C17 H17 120.1 . .
N3 C18 C17 122.9(4) . .
N3 C18 H18 118.6 . .
C17 C18 H18 118.6 . .
N101 C101 C102 180.00(3) . .
N101 C101 N102 0.00(3) . .
C102 C101 N102 180.00(3) . .
C101 C102 C101 180.00(3) 10_776 .
N102 C103 C104 180.000(18) . .
C103 C104 C103 180.000(10) . 10_775
C4 N1 C7 117.5(3) . .
C4 N1 Re1 125.9(2) . .
C7 N1 Re1 116.6(2) . .
C11 N2 C8 117.6(3) . .
C11 N2 Re1 124.8(2) . .
C8 N2 Re1 117.0(2) . .
C14 N3 C18 116.8(3) . .
C14 N3 Re1 120.9(3) . .
C18 N3 Re1 122.2(3) . .
C6 N4 C5 116.9(3) . .
C10 N5 C9 116.9(3) . .
C103 N102 C101 180.00(6) . .
F6 P1 F4 90.74(15) . .
F6 P1 F1 90.55(15) . .
F4 P1 F1 90.76(13) . .
F6 P1 F5 89.89(15) . .
F4 P1 F5 89.89(14) . .
F1 P1 F5 179.21(17) . .
F6 P1 F3 178.96(16) . .
F4 P1 F3 90.12(15) . .
F1 P1 F3 90.02(14) . .
F5 P1 F3 89.54(14) . .
F6 P1 F2 90.75(15) . .
F4 P1 F2 178.50(16) . .
F1 P1 F2 89.40(14) . .
F5 P1 F2 89.94(14) . .
F3 P1 F2 88.39(14) . .
C2 Re1 C1 90.10(17) . .
C2 Re1 C3 87.74(17) . .
C1 Re1 C3 89.04(17) . .
C2 Re1 N2 95.38(14) . .
C1 Re1 N2 174.22(14) . .
C3 Re1 N2 89.34(14) . .
C2 Re1 N1 170.04(14) . .
C1 Re1 N1 99.72(14) . .
C3 Re1 N1 94.06(14) . .
N2 Re1 N1 74.86(11) . .
C2 Re1 N3 94.53(14) . .
C1 Re1 N3 92.58(14) . .
C3 Re1 N3 177.21(13) . .
N2 Re1 N3 88.83(11) . .
N1 Re1 N3 83.42(11) . .

loop_
_geom_bond_atom_site_label_1
_geom_bond_atom_site_label_2
_geom_bond_distance
_geom_bond_site_symmetry_2
C1 O1 1.145(5) .
C1 Re1 1.928(4) .
C2 O2 1.149(5) .
C2 Re1 1.917(4) .
C3 O3 1.144(5) .
C3 Re1 1.930(4) .
C4 N1 1.331(5) .
C4 C5 1.396(5) .
C4 H4 0.9300 .
C5 N4 1.341(5) .
C5 C12 1.487(5) .
C6 N4 1.331(5) .
C6 C7 1.389(5) .
C6 H6 0.9300 .
C7 N1 1.355(4) .
C7 C8 1.467(5) .
C8 N2 1.350(5) .
C8 C9 1.387(5) .
C9 N5 1.332(5) .
C9 H9 0.9300 .
C10 N5 1.331(5) .
C10 C11 1.375(5) .
C10 C13 1.502(5) .
C11 N2 1.344(5) .
C11 H11 0.9300 .
C12 H12A 0.9600 .
C12 H12B 0.9600 .
C12 H12C 0.9600 .
C13 H13A 0.9600 .
C13 H13B 0.9600 .
C13 H13C 0.9600 .
C14 N3 1.347(5) .
C14 C15 1.379(5) .
C14 H14 0.9300 .
C15 C16 1.378(6) .
C15 H15 0.9300 .
C16 C17 1.383(6) .
C16 H16 0.9300 .
C17 C18 1.377(5) .
C17 H17 0.9300 .
C18 N3 1.347(5) .
C18 H18 0.9300 .
C101 N101 0.89(5) .
C101 C102 1.19(5) .
C101 N102 1.91(5) .
C102 C101 1.19(5) 10_776
C103 N102 0.979(19) .
C103 C104 1.249(19) .
C104 C103 1.249(19) 10_775
F1 P1 1.592(2) .
F2 P1 1.602(2) .
F3 P1 1.601(2) .
F4 P1 1.590(2) .
F5 P1 1.595(3) .
F6 P1 1.585(3) .
N1 Re1 2.176(3) .
N2 Re1 2.160(3) .
N3 Re1 2.216(3) .
